data_4501103
loop_
_publ_author_name
'Liu, Yu'
'Pan, Mei'
'Li, Kang'
'Yan, Cheng'
'Shen, Yong'
'Zhao, Cun-Yuan'
'Wang, Wei'
'Su, Cheng-Yong'

_publ_section_title
;
 Metal-Directed Assembly of Hexameric Ring, Dimeric Ring and 1D Chain from
 a Branched Tripodal Ligand
;
_journal_issue 11
_journal_name_full 'Crystal Growth &amp; Design'
_journal_page_first 4876
_journal_paper_doi 10.1021/cg200701j
_journal_volume 11
_journal_year 2011
_chemical_formula_sum 'C316 H328 Cl24 N84 O102 Zn12'
_chemical_formula_weight 8569.86
_chemical_name_systematic
;
 ?
;
_space_group_IT_number 205
_symmetry_cell_setting cubic
_symmetry_space_group_name_Hall '-P 2ac 2ab 3'
_symmetry_space_group_name_H-M 'P a -3'
_atom_sites_solution_hydrogens geom
_atom_sites_solution_primary direct
_atom_sites_solution_secondary difmap
_audit_creation_method SHELXL-97
_cell_angle_alpha 90.000(5)
_cell_angle_beta 90.000(5)
_cell_angle_gamma 90.000(5)
_cell_formula_units_Z 2
_cell_length_a 27.689(5)
_cell_length_b 27.689(5)
_cell_length_c 27.689(5)
_cell_measurement_temperature 293(2)
_cell_volume 21229(7)
_computing_structure_refinement 'SHELXL-97 (Sheldrick, 1997)'
_computing_structure_solution 'SHELXS-97 (Sheldrick, 1990)'
_diffrn_ambient_temperature 293(2)
_diffrn_measured_fraction_theta_full 0.960
_diffrn_measured_fraction_theta_max 0.960
_diffrn_measurement_device_type APEX
_diffrn_radiation_monochromator graphite
_diffrn_radiation_source 'fine-focus sealed tube'
_diffrn_radiation_type MoK\a
_diffrn_radiation_wavelength 0.71069
_diffrn_reflns_av_R_equivalents 0.1543
_diffrn_reflns_av_sigmaI/netI 0.1412
_diffrn_reflns_limit_h_max 26
_diffrn_reflns_limit_h_min -35
_diffrn_reflns_limit_k_max 31
_diffrn_reflns_limit_k_min -35
_diffrn_reflns_limit_l_max 36
_diffrn_reflns_limit_l_min -26
_diffrn_reflns_number 89723
_diffrn_reflns_theta_full 27.89
_diffrn_reflns_theta_max 27.89
_diffrn_reflns_theta_min 2.44
_exptl_absorpt_coefficient_mu 0.899
_exptl_absorpt_correction_T_max 1.000
_exptl_absorpt_correction_T_min 0.082
_exptl_absorpt_correction_type multi-scan
_exptl_absorpt_process_details SADABS
_exptl_crystal_colour Colorless
_exptl_crystal_density_diffrn 1.341
_exptl_crystal_density_method 'not measured'
_exptl_crystal_description Octahedron
_exptl_crystal_F_000 8792
_exptl_crystal_size_max 0.20
_exptl_crystal_size_mid 0.20
_exptl_crystal_size_min 0.20
_refine_diff_density_max 0.564
_refine_diff_density_min -0.395
_refine_diff_density_rms 0.069
_refine_ls_extinction_method none
_refine_ls_goodness_of_fit_ref 1.006
_refine_ls_hydrogen_treatment constr
_refine_ls_matrix_type full
_refine_ls_number_parameters 484
_refine_ls_number_reflns 8140
_refine_ls_number_restraints 197
_refine_ls_restrained_S_all 1.051
_refine_ls_R_factor_all 0.1560
_refine_ls_R_factor_gt 0.0589
_refine_ls_shift/su_max 0.001
_refine_ls_shift/su_mean 0.000
_refine_ls_structure_factor_coef Fsqd
_refine_ls_weighting_details 'calc w=1/[\s^2^(Fo^2^)+(0.0320P)^2^+15.6000P] where P=(Fo^2^+2Fc^2^)/3'
_refine_ls_weighting_scheme calc
_refine_ls_wR_factor_gt 0.1287
_refine_ls_wR_factor_ref 0.1411
_reflns_number_gt 3205
_reflns_number_total 8140
_reflns_threshold_expression >2sigma(I)
_cod_data_source_file cg200701j_si_002.cif
_cod_data_source_block Zn-ClO4
_cod_depositor_comments
;
The following automatic conversions were performed:

'_symmetry_cell_setting' value 'Cubic' changed to 'cubic' according
to /home/saulius/struct/CIF-dictionaries/cif_core.dic dictionary
named 'cif_core.dic' version 2.4.1 from 2010-06-29.

Automatic conversion script
Id: cif_fix_values 1715 2011-07-08 13:25:40Z adriana 
;
_cod_original_sg_symbol_H-M Pa-3
_cod_database_code 4501103

loop_
_symmetry_equiv_pos_as_xyz
'x, y, z'
'-x+1/2, -y, z+1/2'
'x+1/2, -y+1/2, -z'
'-x, y+1/2, -z+1/2'
'z, x, y'
'y, z, x'
'-z+1/2, -x, y+1/2'
'-y, z+1/2, -x+1/2'
'z+1/2, -x+1/2, -y'
'-y+1/2, -z, x+1/2'
'-z, x+1/2, -y+1/2'
'y+1/2, -z+1/2, -x'
'-x, -y, -z'
'x-1/2, y, -z-1/2'
'-x-1/2, y-1/2, z'
'x, -y-1/2, z-1/2'
'-z, -x, -y'
'-y, -z, -x'
'z-1/2, x, -y-1/2'
'y, -z-1/2, x-1/2'
'-z-1/2, x-1/2, y'
'y-1/2, z, -x-1/2'
'z, -x-1/2, y-1/2'
'-y-1/2, z-1/2, x'

loop_
_atom_site_label
_atom_site_type_symbol
_atom_site_fract_x
_atom_site_fract_y
_atom_site_fract_z
_atom_site_U_iso_or_equiv
_atom_site_adp_type
_atom_site_occupancy
_atom_site_symmetry_multiplicity
_atom_site_calc_flag
_atom_site_refinement_flags
_atom_site_disorder_assembly
_atom_site_disorder_group
Zn1 Zn 0.401670(18) 0.156271(18) 0.644420(18) 0.05064(19) Uani 1 1 d . . .
N1 N 0.41942(14) 0.10602(13) 0.69475(14) 0.0556(10) Uani 1 1 d . . .
N2 N 0.47093(17) 0.07357(17) 0.74782(16) 0.0776(13) Uani 1 1 d . . .
H2A H 0.4957 0.0705 0.7662 0.093 Uiso 1 1 calc R . .
N3 N 0.45782(13) 0.16840(13) 0.59719(13) 0.0502(10) Uani 1 1 d . . .
N4 N 0.52988(14) 0.19938(14) 0.57879(15) 0.0601(11) Uani 1 1 d . . .
N5 N 0.37446(14) 0.21964(13) 0.66957(14) 0.0566(10) Uani 1 1 d . . .
N6 N 0.37538(17) 0.28388(15) 0.71674(16) 0.0728(13) Uani 1 1 d . . .
H6A H 0.3845 0.3039 0.7387 0.087 Uiso 1 1 calc R . .
N7 N 0.46719(14) 0.19355(14) 0.69341(14) 0.0565(10) Uani 1 1 d . . .
C1 C 0.49396(18) 0.15303(18) 0.71280(18) 0.0656(14) Uani 1 1 d . . .
H1A H 0.5078 0.1617 0.7438 0.079 Uiso 1 1 calc R . .
H1B H 0.5202 0.1447 0.6911 0.079 Uiso 1 1 calc R . .
C2 C 0.4612(2) 0.11084(19) 0.71876(19) 0.0620(14) Uani 1 1 d . . .
C3 C 0.4335(2) 0.0408(2) 0.7427(2) 0.0765(16) Uani 1 1 d . . .
C4 C 0.4257(3) -0.0039(2) 0.7637(2) 0.105(2) Uani 1 1 d . . .
H4A H 0.4475 -0.0174 0.7854 0.126 Uiso 1 1 calc R . .
C5 C 0.3836(3) -0.0271(2) 0.7505(3) 0.118(3) Uani 1 1 d . . .
H5A H 0.3766 -0.0570 0.7641 0.141 Uiso 1 1 calc R . .
C6 C 0.3520(2) -0.0076(2) 0.7184(3) 0.103(2) Uani 1 1 d . . .
H6B H 0.3244 -0.0248 0.7101 0.124 Uiso 1 1 calc R . .
C7 C 0.3600(2) 0.0366(2) 0.6980(2) 0.0816(17) Uani 1 1 d . . .
H7A H 0.3377 0.0498 0.6765 0.098 Uiso 1 1 calc R . .
C8 C 0.4014(2) 0.06130(18) 0.70981(19) 0.0619(13) Uani 1 1 d . . .
C9 C 0.49418(17) 0.22288(18) 0.65893(18) 0.0648(14) Uani 1 1 d . . .
H9A H 0.5271 0.2275 0.6701 0.078 Uiso 1 1 calc R . .
H9B H 0.4791 0.2543 0.6553 0.078 Uiso 1 1 calc R . .
C10 C 0.49401(18) 0.19627(17) 0.61126(18) 0.0561(13) Uani 1 1 d . . .
C11 C 0.51625(18) 0.17014(18) 0.53985(18) 0.0585(13) Uani 1 1 d . . .
C12 C 0.5398(2) 0.1589(2) 0.49712(19) 0.0758(16) Uani 1 1 d . . .
H12A H 0.5701 0.1714 0.4899 0.091 Uiso 1 1 calc R . .
C13 C 0.5165(2) 0.1288(2) 0.4664(2) 0.0849(18) Uani 1 1 d . . .
H13A H 0.5308 0.1210 0.4370 0.102 Uiso 1 1 calc R . .
C14 C 0.4715(2) 0.1092(2) 0.4777(2) 0.0791(17) Uani 1 1 d . . .
H14A H 0.4573 0.0877 0.4561 0.095 Uiso 1 1 calc R . .
C15 C 0.44711(18) 0.12045(18) 0.51987(17) 0.0610(14) Uani 1 1 d . . .
H15A H 0.4167 0.1080 0.5267 0.073 Uiso 1 1 calc R . .
C16 C 0.47084(16) 0.15161(16) 0.55154(17) 0.0506(12) Uani 1 1 d . . .
C17 C 0.4411(2) 0.22207(18) 0.72874(18) 0.0711(15) Uani 1 1 d . . .
H17A H 0.4614 0.2482 0.7404 0.085 Uiso 1 1 calc R . .
H17B H 0.4321 0.2020 0.7560 0.085 Uiso 1 1 calc R . .
C18 C 0.3967(2) 0.24222(18) 0.70508(18) 0.0615(14) Uani 1 1 d . . .
C19 C 0.3362(2) 0.28857(19) 0.6870(2) 0.0657(15) Uani 1 1 d . . .
C20 C 0.3020(3) 0.3244(2) 0.6839(3) 0.095(2) Uani 1 1 d . . .
H20A H 0.3025 0.3508 0.7047 0.114 Uiso 1 1 calc R . .
C21 C 0.2669(3) 0.3199(2) 0.6490(3) 0.099(2) Uani 1 1 d . . .
H21A H 0.2439 0.3441 0.6452 0.118 Uiso 1 1 calc R . .
C22 C 0.2657(2) 0.2788(2) 0.6190(2) 0.0870(18) Uani 1 1 d . . .
H22A H 0.2414 0.2757 0.5961 0.104 Uiso 1 1 calc R . .
C23 C 0.3001(2) 0.24335(18) 0.6233(2) 0.0680(15) Uani 1 1 d . . .
H23A H 0.2994 0.2163 0.6034 0.082 Uiso 1 1 calc R . .
C24 C 0.33542(19) 0.24875(18) 0.65744(18) 0.0568(13) Uani 1 1 d . . .
C25 C 0.57799(17) 0.22040(18) 0.58765(19) 0.0701(15) Uani 1 1 d . . .
H25A H 0.5742 0.2502 0.6056 0.084 Uiso 1 1 calc R . .
H25B H 0.5927 0.2284 0.5569 0.084 Uiso 1 1 calc R . .
C26 C 0.61266(18) 0.1865(2) 0.61597(17) 0.0610(14) Uani 1 1 d . . .
O1 O 0.65324(12) 0.20444(12) 0.62437(12) 0.0747(10) Uani 1 1 d . . .
O2 O 0.59726(10) 0.14587(10) 0.62670(10) 0.0462(8) Uani 1 1 d . . .
Cl1 Cl 0.70913(9) -0.02234(8) 0.85038(8) 0.1124(6) Uani 1 1 d D A 1
O6 O 0.6918(5) 0.0245(4) 0.8415(5) 0.131(5) Uani 0.50 1 d PDU A 1
O5 O 0.7187(4) -0.0478(3) 0.8052(3) 0.125(3) Uani 0.50 1 d PDU A 1
O4 O 0.7493(6) -0.0261(6) 0.8794(7) 0.192(6) Uani 0.50 1 d PDU A 1
O3 O 0.6764(5) -0.0420(6) 0.8811(6) 0.194(5) Uani 0.50 1 d PDU A 1
O6' O 0.7232(5) 0.0203(5) 0.8318(6) 0.156(6) Uani 0.50 1 d PDU B 2
O5' O 0.6727(5) -0.0478(4) 0.8271(5) 0.156(4) Uani 0.50 1 d PDU C 2
O4' O 0.7480(7) -0.0509(7) 0.8652(8) 0.227(8) Uani 0.50 1 d PDU D 2
O3' O 0.6917(7) -0.0132(6) 0.8987(5) 0.200(6) Uani 0.50 1 d PDU E 2
C27 C 0.2919(6) 0.2081(6) 0.7919(6) 0.187(8) Uani 0.50 3 d SPDU F 1
H27A H 0.2715 0.2285 0.7715 0.224 Uiso 0.50 3 calc SPR F 1
Cl2 Cl 0.2654(5) 0.1782(5) 0.8366(4) 0.231(5) Uani 0.50 1 d PDU F 1
C28 C 0.3113(6) 0.1887(6) 0.8113(6) 0.159(7) Uani 0.50 3 d SPDU G 2
H28A H 0.2908 0.2092 0.7908 0.191 Uiso 0.50 3 calc SPR G 2
Cl3 Cl 0.2771(3) 0.1631(3) 0.8595(3) 0.165(4) Uani 0.50 1 d PDU G 2
O1W O 0.5536(2) 0.0594(2) 0.8023(2) 0.181(2) Uani 1 1 d U H 1
O4W O 0.5364(10) 0.1430(11) 1.0390(11) 0.189(9) Uani 0.25 1 d PU I 1
O2W O 0.5635(8) 0.1151(7) 0.8539(8) 0.135(7) Uani 0.25 1 d PU J 2
O3W O 0.5809(7) 0.0931(8) 0.8284(8) 0.116(5) Uani 0.25 1 d PU K 3
O5W O 0.5321(5) 0.1697(4) 1.0721(5) 0.153(4) Uani 0.50 1 d PU L 3
O6W O 0.3508(8) 0.1306(10) 0.9268(7) 0.187(9) Uani 0.25 1 d PU M 3

loop_
_atom_site_aniso_label
_atom_site_aniso_U_11
_atom_site_aniso_U_22
_atom_site_aniso_U_33
_atom_site_aniso_U_23
_atom_site_aniso_U_13
_atom_site_aniso_U_12
Zn1 0.0526(4) 0.0462(3) 0.0532(4) -0.0065(3) 0.0008(3) -0.0031(3)
N1 0.055(3) 0.052(3) 0.061(3) -0.007(2) -0.006(2) -0.002(2)
N2 0.083(3) 0.073(3) 0.077(3) 0.014(3) -0.019(3) 0.010(3)
N3 0.048(2) 0.052(2) 0.051(2) -0.006(2) -0.001(2) -0.0053(19)
N4 0.047(3) 0.061(3) 0.072(3) 0.001(2) 0.002(2) -0.008(2)
N5 0.060(3) 0.054(3) 0.056(3) -0.014(2) 0.007(2) -0.004(2)
N6 0.086(3) 0.058(3) 0.074(3) -0.026(3) 0.008(3) -0.002(3)
N7 0.059(3) 0.055(3) 0.056(3) -0.010(2) 0.003(2) -0.007(2)
C1 0.062(3) 0.064(4) 0.071(4) -0.007(3) -0.006(3) 0.000(3)
C2 0.067(4) 0.054(4) 0.064(4) -0.011(3) 0.006(3) 0.004(3)
C3 0.080(4) 0.064(4) 0.085(4) 0.007(3) -0.006(4) -0.003(4)
C4 0.121(6) 0.074(5) 0.122(6) 0.040(4) -0.023(5) 0.006(4)
C5 0.113(6) 0.081(5) 0.159(7) 0.044(5) -0.011(6) -0.021(5)
C6 0.097(5) 0.070(4) 0.142(6) 0.031(4) -0.018(5) -0.024(4)
C7 0.072(4) 0.065(4) 0.108(5) 0.013(3) -0.013(4) -0.002(3)
C8 0.067(4) 0.048(3) 0.070(4) 0.002(3) -0.004(3) -0.002(3)
C9 0.060(3) 0.059(3) 0.075(4) -0.012(3) 0.003(3) -0.012(3)
C10 0.052(3) 0.054(3) 0.063(4) 0.002(3) 0.004(3) 0.000(3)
C11 0.056(3) 0.067(3) 0.052(3) -0.002(3) 0.003(3) -0.001(3)
C12 0.066(4) 0.095(4) 0.066(4) -0.002(3) 0.012(3) -0.007(3)
C13 0.079(4) 0.115(5) 0.061(4) -0.017(4) 0.017(3) 0.000(4)
C14 0.075(4) 0.096(5) 0.066(4) -0.018(3) -0.014(3) 0.007(4)
C15 0.057(3) 0.075(4) 0.050(3) -0.009(3) -0.005(3) 0.001(3)
C16 0.047(3) 0.051(3) 0.053(3) 0.005(3) 0.001(2) 0.006(2)
C17 0.086(4) 0.063(4) 0.065(4) -0.019(3) -0.001(3) -0.013(3)
C18 0.074(4) 0.054(3) 0.057(3) -0.014(3) 0.010(3) -0.002(3)
C19 0.078(4) 0.052(3) 0.067(4) -0.004(3) 0.018(3) 0.009(3)
C20 0.108(5) 0.072(4) 0.104(5) -0.014(4) 0.014(5) 0.018(4)
C21 0.106(6) 0.075(5) 0.115(6) 0.002(4) 0.021(5) 0.031(4)
C22 0.088(5) 0.094(5) 0.079(4) 0.019(4) 0.009(4) 0.015(4)
C23 0.078(4) 0.055(4) 0.070(4) 0.008(3) 0.010(3) 0.008(3)
C24 0.064(3) 0.050(3) 0.056(3) -0.001(3) 0.009(3) 0.004(3)
C25 0.063(4) 0.067(3) 0.081(4) 0.014(3) 0.001(3) -0.005(3)
C26 0.045(3) 0.089(4) 0.049(3) -0.011(3) 0.000(3) 0.005(3)
O1 0.060(2) 0.087(3) 0.078(2) 0.002(2) -0.005(2) -0.019(2)
O2 0.0457(18) 0.0329(17) 0.060(2) 0.0128(14) -0.0066(15) -0.0036(15)
Cl1 0.1445(18) 0.1016(15) 0.0912(15) 0.0225(13) -0.0260(14) -0.0180(15)
O6 0.177(12) 0.091(7) 0.125(9) 0.003(6) -0.014(9) 0.019(8)
O5 0.181(9) 0.112(7) 0.083(6) -0.016(5) -0.020(6) 0.028(7)
O4 0.218(11) 0.167(12) 0.190(11) -0.013(10) -0.117(9) -0.001(10)
O3 0.210(10) 0.190(10) 0.182(10) 0.038(9) 0.030(9) -0.088(8)
O6' 0.215(13) 0.113(8) 0.139(9) 0.039(7) -0.015(10) -0.080(9)
O5' 0.187(9) 0.131(7) 0.151(9) 0.010(7) -0.058(8) -0.056(8)
O4' 0.234(11) 0.212(15) 0.235(13) -0.003(12) -0.094(11) 0.027(11)
O3' 0.255(13) 0.198(12) 0.148(10) -0.001(9) 0.022(10) -0.069(10)
C27 0.187(8) 0.187(8) 0.187(8) -0.073(7) 0.073(7) -0.073(7)
Cl2 0.212(6) 0.227(8) 0.254(9) -0.087(7) 0.028(7) -0.031(6)
C28 0.159(7) 0.159(7) 0.159(7) -0.080(7) 0.080(7) -0.080(7)
Cl3 0.189(7) 0.149(5) 0.156(6) -0.046(4) 0.096(5) -0.079(5)
O1W 0.161(5) 0.219(6) 0.162(5) 0.034(5) -0.050(4) 0.015(5)
O4W 0.153(13) 0.203(15) 0.211(16) 0.046(13) -0.003(13) 0.019(13)
O2W 0.148(13) 0.114(12) 0.142(13) -0.034(10) 0.033(11) -0.010(10)
O3W 0.096(10) 0.135(11) 0.118(11) 0.004(9) -0.017(9) -0.064(9)
O5W 0.164(8) 0.124(8) 0.173(10) 0.028(7) -0.048(8) -0.014(7)
O6W 0.181(16) 0.254(18) 0.127(13) 0.017(13) 0.073(12) -0.076(14)

loop_
_atom_type_symbol
_atom_type_description
_atom_type_scat_dispersion_real
_atom_type_scat_dispersion_imag
_atom_type_scat_source
C C 0.0033 0.0016 'International Tables Vol C Tables 4.2.6.8 and 6.1.1.4'
H H 0.0000 0.0000 'International Tables Vol C Tables 4.2.6.8 and 6.1.1.4'
N N 0.0061 0.0033 'International Tables Vol C Tables 4.2.6.8 and 6.1.1.4'
O O 0.0106 0.0060 'International Tables Vol C Tables 4.2.6.8 and 6.1.1.4'
Cl Cl 0.1484 0.1585 'International Tables Vol C Tables 4.2.6.8 and 6.1.1.4'
Zn Zn 0.2839 1.4301 'International Tables Vol C Tables 4.2.6.8 and 6.1.1.4'

loop_
_geom_angle_atom_site_label_1
_geom_angle_atom_site_label_2
_geom_angle_atom_site_label_3
_geom_angle
_geom_angle_site_symmetry_1
_geom_angle_site_symmetry_3
O2 Zn1 N1 108.82(14) 24_655 .
O2 Zn1 N5 109.19(14) 24_655 .
N1 Zn1 N5 116.51(15) . .
O2 Zn1 N3 98.46(13) 24_655 .
N1 Zn1 N3 111.41(15) . .
N5 Zn1 N3 110.89(14) . .
O2 Zn1 N7 172.69(12) 24_655 .
N1 Zn1 N7 74.55(15) . .
N5 Zn1 N7 74.07(15) . .
N3 Zn1 N7 74.23(14) . .
C2 N1 C8 104.4(4) . .
C2 N1 Zn1 118.8(3) . .
C8 N1 Zn1 136.5(3) . .
C2 N2 C3 107.1(5) . .
C2 N2 H2A 126.5 . .
C3 N2 H2A 126.5 . .
C10 N3 C16 105.4(4) . .
C10 N3 Zn1 118.7(3) . .
C16 N3 Zn1 135.8(3) . .
C10 N4 C11 106.2(4) . .
C10 N4 C25 125.6(4) . .
C11 N4 C25 126.9(4) . .
C18 N5 C24 105.6(4) . .
C18 N5 Zn1 119.5(4) . .
C24 N5 Zn1 134.9(3) . .
C18 N6 C19 106.7(4) . .
C18 N6 H6A 126.7 . .
C19 N6 H6A 126.7 . .
C1 N7 C17 115.3(4) . .
C1 N7 C9 114.3(4) . .
C17 N7 C9 113.2(4) . .
C1 N7 Zn1 104.7(3) . .
C17 N7 Zn1 103.3(3) . .
C9 N7 Zn1 104.3(3) . .
N7 C1 C2 109.7(4) . .
N7 C1 H1A 109.7 . .
C2 C1 H1A 109.7 . .
N7 C1 H1B 109.7 . .
C2 C1 H1B 109.7 . .
H1A C1 H1B 108.2 . .
N2 C2 N1 113.3(5) . .
N2 C2 C1 123.3(5) . .
N1 C2 C1 123.3(5) . .
N2 C3 C4 131.3(6) . .
N2 C3 C8 106.1(5) . .
C4 C3 C8 122.6(6) . .
C5 C4 C3 115.9(6) . .
C5 C4 H4A 122.0 . .
C3 C4 H4A 122.0 . .
C6 C5 C4 122.1(6) . .
C6 C5 H5A 118.9 . .
C4 C5 H5A 118.9 . .
C5 C6 C7 121.5(6) . .
C5 C6 H6B 119.3 . .
C7 C6 H6B 119.3 . .
C6 C7 C8 118.8(5) . .
C6 C7 H7A 120.6 . .
C8 C7 H7A 120.6 . .
C7 C8 C3 119.0(5) . .
C7 C8 N1 131.8(5) . .
C3 C8 N1 109.1(5) . .
N7 C9 C10 107.3(4) . .
N7 C9 H9A 110.2 . .
C10 C9 H9A 110.2 . .
N7 C9 H9B 110.2 . .
C10 C9 H9B 110.2 . .
H9A C9 H9B 108.5 . .
N3 C10 N4 113.6(4) . .
N3 C10 C9 122.9(4) . .
N4 C10 C9 123.4(4) . .
C12 C11 C16 122.6(5) . .
C12 C11 N4 131.3(5) . .
C16 C11 N4 106.1(4) . .
C13 C12 C11 116.8(5) . .
C13 C12 H12A 121.6 . .
C11 C12 H12A 121.6 . .
C12 C13 C14 121.5(5) . .
C12 C13 H13A 119.2 . .
C14 C13 H13A 119.2 . .
C15 C14 C13 122.6(5) . .
C15 C14 H14A 118.7 . .
C13 C14 H14A 118.7 . .
C14 C15 C16 116.1(5) . .
C14 C15 H15A 122.0 . .
C16 C15 H15A 122.0 . .
N3 C16 C15 130.9(4) . .
N3 C16 C11 108.7(4) . .
C15 C16 C11 120.4(5) . .
N7 C17 C18 108.4(4) . .
N7 C17 H17A 110.0 . .
C18 C17 H17A 110.0 . .
N7 C17 H17B 110.0 . .
C18 C17 H17B 110.0 . .
H17A C17 H17B 108.4 . .
N5 C18 N6 112.6(5) . .
N5 C18 C17 122.1(5) . .
N6 C18 C17 125.3(5) . .
N6 C19 C24 107.2(5) . .
N6 C19 C20 130.8(6) . .
C24 C19 C20 122.1(6) . .
C19 C20 C21 117.8(6) . .
C19 C20 H20A 121.1 . .
C21 C20 H20A 121.1 . .
C20 C21 C22 120.2(6) . .
C20 C21 H21A 119.9 . .
C22 C21 H21A 119.9 . .
C23 C22 C21 120.7(6) . .
C23 C22 H22A 119.7 . .
C21 C22 H22A 119.7 . .
C24 C23 C22 118.5(5) . .
C24 C23 H23A 120.7 . .
C22 C23 H23A 120.7 . .
C23 C24 C19 120.7(5) . .
C23 C24 N5 131.3(5) . .
C19 C24 N5 108.0(5) . .
N4 C25 C26 113.8(4) . .
N4 C25 H25A 108.8 . .
C26 C25 H25A 108.8 . .
N4 C25 H25B 108.8 . .
C26 C25 H25B 108.8 . .
H25A C25 H25B 107.7 . .
O2 C26 O1 128.8(5) . .
O2 C26 C25 117.2(4) . .
O1 C26 C25 114.1(5) . .
C26 O2 Zn1 117.7(3) . 23_566
O3 Cl1 O4 98.1(11) . .
O3 Cl1 O6 104.6(9) . .
O4 Cl1 O6 116.7(9) . .
O3 Cl1 O5 117.7(9) . .
O4 Cl1 O5 108.6(10) . .
O6 Cl1 O5 110.9(7) . .
Cl2 C27 Cl2 100.3(12) . 9_456
Cl2 C27 Cl2 100.3(12) . 10_565
Cl2 C27 Cl2 100.3(12) 9_456 10_565
Cl2 C27 H27A 117.5 . .
Cl2 C27 H27A 117.5 9_456 .
Cl2 C27 H27A 117.5 10_565 .
Cl3 C28 Cl3 108.0(8) . 10_565
Cl3 C28 Cl3 108.0(8) . 9_456
Cl3 C28 Cl3 108.0(8) 10_565 9_456
Cl3 C28 H28A 110.9 . .
Cl3 C28 H28A 110.9 10_565 .
Cl3 C28 H28A 110.9 9_456 .

loop_
_geom_bond_atom_site_label_1
_geom_bond_atom_site_label_2
_geom_bond_distance
_geom_bond_site_symmetry_2
Zn1 O2 2.027(3) 24_655
Zn1 N1 2.030(4) .
Zn1 N5 2.032(4) .
Zn1 N3 2.059(4) .
Zn1 N7 2.489(4) .
N1 C2 1.340(6) .
N1 C8 1.399(6) .
N2 C2 1.336(6) .
N2 C3 1.384(6) .
N2 H2A 0.8600 .
N3 C10 1.323(5) .
N3 C16 1.394(5) .
N4 C10 1.342(5) .
N4 C11 1.400(6) .
N4 C25 1.474(6) .
N5 C18 1.318(6) .
N5 C24 1.390(6) .
N6 C18 1.335(6) .
N6 C19 1.368(6) .
N6 H6A 0.8600 .
N7 C1 1.448(5) .
N7 C17 1.450(6) .
N7 C9 1.459(5) .
C1 C2 1.488(6) .
C1 H1A 0.9700 .
C1 H1B 0.9700 .
C3 C4 1.384(7) .
C3 C8 1.393(7) .
C4 C5 1.381(8) .
C4 H4A 0.9300 .
C5 C6 1.359(8) .
C5 H5A 0.9300 .
C6 C7 1.366(7) .
C6 H6B 0.9300 .
C7 C8 1.375(6) .
C7 H7A 0.9300 .
C9 C10 1.512(6) .
C9 H9A 0.9700 .
C9 H9B 0.9700 .
C11 C12 1.386(6) .
C11 C16 1.396(6) .
C12 C13 1.356(7) .
C12 H12A 0.9300 .
C13 C14 1.395(7) .
C13 H13A 0.9300 .
C14 C15 1.383(6) .
C14 H14A 0.9300 .
C15 C16 1.395(6) .
C15 H15A 0.9300 .
C17 C18 1.501(7) .
C17 H17A 0.9700 .
C17 H17B 0.9700 .
C19 C24 1.374(6) .
C19 C20 1.374(7) .
C20 C21 1.377(8) .
C20 H20A 0.9300 .
C21 C22 1.409(8) .
C21 H21A 0.9300 .
C22 C23 1.373(7) .
C22 H22A 0.9300 .
C23 C24 1.368(6) .
C23 H23A 0.9300 .
C25 C26 1.555(6) .
C25 H25A 0.9700 .
C25 H25B 0.9700 .
C26 O2 1.238(6) .
C26 O1 1.251(5) .
O2 Zn1 2.027(3) 23_566
Cl1 O3 1.357(11) .
Cl1 O4 1.376(12) .
Cl1 O6 1.406(10) .
Cl1 O5 1.461(8) .
C27 Cl2 1.659(13) .
C27 Cl2 1.659(13) 9_456
C27 Cl2 1.659(13) 10_565
C27 H27A 0.9800 .
C28 Cl3 1.784(11) .
C28 Cl3 1.784(11) 10_565
C28 Cl3 1.784(11) 9_456
C28 H28A 0.9800 .

loop_
_geom_hbond_atom_site_label_D
_geom_hbond_atom_site_label_H
_geom_hbond_atom_site_label_A
_geom_hbond_distance_DH
_geom_hbond_distance_HA
_geom_hbond_distance_DA
_geom_hbond_angle_DHA
_geom_hbond_site_symmetry_A
N2 H2A O1W 0.86 1.91 2.770(7) 174.1 .
N6 H6A O1 0.86 1.99 2.792(5) 155.2 17_666
